data_1570989
loop_
_publ_author_name
'Dunstan, Maja A.'
'Giansiracusa, Marcus J.'
'Calvello, Simone'
'Sorace, Lorenzo'
'Krause-Heuer, Anwen M'
'Soncini, Alessandro'
'Mole, Richard A.'
'Boskovic, Colette'

_publ_section_title
;
 <i>Ab initio</i>-based determination of lanthanoid-radical exchange as
 visualised by inelastic neutron scattering.
;
_journal_issue 12
_journal_name_full 'Chemical science'
_journal_page_first 4466
_journal_page_last 4477
_journal_paper_doi 10.1039/d3sc04229d
_journal_volume 15
_journal_year 2024
_chemical_formula_moiety 'C25 H25 B2 Er N12 O2'
_chemical_formula_sum 'C25 H25 B2 Er N12 O2'
_chemical_formula_weight 714.45
_chemical_name_systematic erbium(III)bis(tris-pyrazolylborato)(tropolonato)
_space_group_crystal_system tetragonal
_space_group_IT_number 92
_space_group_name_Hall 'P 4abw 2nw'
_space_group_name_H-M_alt 'P 41 21 2'
_atom_sites_solution_hydrogens geom
_audit_creation_date 2022-01-10
_audit_creation_method
;
Olex2 1.2
(compiled 2018.05.29 svn.r3508 for OlexSys, GUI svn.r5506)
;
_audit_update_record
;
2023-08-10 deposited with the CCDC.	2024-02-13 downloaded from the CCDC.
;
_cell_angle_alpha 90
_cell_angle_beta 90
_cell_angle_gamma 90
_cell_formula_units_Z 4
_cell_length_a 9.32610(10)
_cell_length_b 9.32610(10)
_cell_length_c 31.8683(5)
_cell_measurement_reflns_used 6335
_cell_measurement_temperature 100.00(10)
_cell_measurement_theta_max 75.7610
_cell_measurement_theta_min 4.9360
_cell_volume 2771.78(6)
_computing_cell_refinement 'CrysAlisPro 1.171.40.84a (Rigaku OD, 2020)'
_computing_data_collection 'CrysAlisPro 1.171.40.84a (Rigaku OD, 2020)'
_computing_data_reduction 'CrysAlisPro 1.171.40.84a (Rigaku OD, 2020)'
_computing_molecular_graphics 'Olex2 (Dolomanov et al., 2009)'
_computing_publication_material 'Olex2 (Dolomanov et al., 2009)'
_computing_structure_refinement 'ShelXL (Sheldrick, 2015)'
_computing_structure_solution 'SHELXT 2018/2 (Sheldrick, 2018)'
_diffrn_ambient_environment N~2~
_diffrn_ambient_temperature 100.00(10)
_diffrn_detector 'Hybrid Pixel Array Detector'
_diffrn_detector_area_resol_mean 10.0000
_diffrn_detector_type HyPix
_diffrn_measured_fraction_theta_full 0.999
_diffrn_measured_fraction_theta_max 0.978
_diffrn_measurement_details
;
List of Runs (angles in degrees, time in seconds):

  # Type    Start    End  Width  t~exp~   \w     \q     \k     \f   Frames
#--------------------------------------------------------------------------
  1  \w     86.00 178.00   0.50    0.09    --  105.86  75.00 -81.00  184
  2  \w     36.00  61.00   0.50    0.09    --  105.86 -61.00 -60.00   50
  3  \w     40.00  69.00   0.50    0.09    --  105.86 -61.00 -30.00   58
  4  \w     35.00  60.00   0.50    0.09    --  105.86 -56.00   5.00   50
  5  \w     39.00 101.00   0.50    0.09    --  105.86 -77.00  60.00  124
  6  \w     79.00 108.00   0.50    0.09    --  105.86-125.00 150.00   58
  7  \w   -109.00 -84.00   0.50    0.05    --  -47.57-125.00  60.00   50
  8  \w   -105.00 -79.00   0.50    0.05    --  -47.57-125.00 -60.00   52
  9  \w   -138.00 -86.00   0.50    0.09    --  -86.25 -95.00 -94.00  104
 10  \w    -50.00  20.00   0.50    0.05    --  -47.57  56.00 147.00  140
 11  \w     38.00  64.00   0.50    0.09    --  105.86-125.00 150.00   52
;
_diffrn_measurement_device 'four-circle diffractometer'
_diffrn_measurement_device_type 'XtaLAB Synergy, Dualflex, HyPix'
_diffrn_measurement_method '\w scans'
_diffrn_orient_matrix_type 'CrysAlisPro convention (1999,Acta A55,543-557)'
_diffrn_orient_matrix_UB_11 0.1194382000
_diffrn_orient_matrix_UB_12 0.0262976000
_diffrn_orient_matrix_UB_13 0.0324522000
_diffrn_orient_matrix_UB_21 -0.0969156000
_diffrn_orient_matrix_UB_22 0.1083957000
_diffrn_orient_matrix_UB_23 0.0230093000
_diffrn_orient_matrix_UB_31 -0.0604079000
_diffrn_orient_matrix_UB_32 -0.1217290000
_diffrn_orient_matrix_UB_33 0.0274771000
_diffrn_radiation_monochromator mirror
_diffrn_radiation_probe x-ray
_diffrn_radiation_type CuK\a
_diffrn_radiation_wavelength 1.54184
_diffrn_reflns_av_R_equivalents 0.0407
_diffrn_reflns_av_unetI/netI 0.0369
_diffrn_reflns_Laue_measured_fraction_full 0.999
_diffrn_reflns_Laue_measured_fraction_max 0.978
_diffrn_reflns_limit_h_max 9
_diffrn_reflns_limit_h_min -11
_diffrn_reflns_limit_k_max 11
_diffrn_reflns_limit_k_min -9
_diffrn_reflns_limit_l_max 40
_diffrn_reflns_limit_l_min -26
_diffrn_reflns_number 9357
_diffrn_reflns_point_group_measured_fraction_full 1.000
_diffrn_reflns_point_group_measured_fraction_max 0.966
_diffrn_reflns_theta_full 67.684
_diffrn_reflns_theta_max 76.493
_diffrn_reflns_theta_min 4.941
_diffrn_source 'micro-focus sealed X-ray tube'
_diffrn_source_type 'PhotonJet (Cu) X-ray Source'
_exptl_absorpt_coefficient_mu 6.022
_exptl_absorpt_correction_T_max 1.000
_exptl_absorpt_correction_T_min 0.321
_exptl_absorpt_correction_type gaussian
_exptl_absorpt_process_details
;
CrysAlisPro 1.171.40.84a (Rigaku Oxford Diffraction, 2020)
Numerical absorption correction based on gaussian integration over
a multifaceted crystal model
Empirical absorption correction using spherical harmonics,
implemented in SCALE3 ABSPACK scaling algorithm.
;
_exptl_crystal_colour 'light pink'
_exptl_crystal_colour_modifier light
_exptl_crystal_colour_primary pink
_exptl_crystal_density_diffrn 1.712
_exptl_crystal_description block
_exptl_crystal_F_000 1412
_exptl_crystal_preparation 'Reaction of KTp, Er(III) nitrate hexahydrate and tropolonate in methanol.'
_exptl_crystal_recrystallization_method 'Hot recrystallisation in methanol/ethyl acetate.'
_exptl_crystal_size_max 0.25
_exptl_crystal_size_mid 0.153
_exptl_crystal_size_min 0.093
_refine_diff_density_max 0.573
_refine_diff_density_min -0.819
_refine_diff_density_rms 0.073
_refine_ls_abs_structure_details
;
 Flack x determined using 1005 quotients [(I+)-(I-)]/[(I+)+(I-)]
 (Parsons, Flack and Wagner, Acta Cryst. B69 (2013) 249-259).
;
_refine_ls_abs_structure_Flack -0.025(10)
_refine_ls_extinction_method none
_refine_ls_goodness_of_fit_ref 1.071
_refine_ls_hydrogen_treatment constr
_refine_ls_matrix_type full
_refine_ls_number_parameters 191
_refine_ls_number_reflns 2822
_refine_ls_number_restraints 0
_refine_ls_restrained_S_all 1.071
_refine_ls_R_factor_all 0.0289
_refine_ls_R_factor_gt 0.0277
_refine_ls_shift/su_max 0.000
_refine_ls_shift/su_mean 0.000
_refine_ls_structure_factor_coef Fsqd
_refine_ls_weighting_details 'w=1/[\s^2^(Fo^2^)+(0.0335P)^2^+1.6068P] where P=(Fo^2^+2Fc^2^)/3'
_refine_ls_weighting_scheme calc
_refine_ls_wR_factor_gt 0.0694
_refine_ls_wR_factor_ref 0.0702
_reflns_Friedel_coverage 0.614
_reflns_Friedel_fraction_full 1.000
_reflns_Friedel_fraction_max 0.948
_reflns_number_gt 2716
_reflns_number_total 2822
_reflns_threshold_expression 'I > 2\s(I)'
_cod_data_source_file d3sc04229d3.cif
_cod_data_source_block er-trop
_cod_depositor_comments 'Adding full bibliography for 1570987--1570990.cif.'
_cod_original_cell_volume 2771.78(7)
_cod_database_code 1570989
_shelx_shelxl_version_number 2018/3
_chemical_oxdiff_formula 'C25 H25 Er O2 N12 B2'
_shelx_space_group_comment
;
The symmetry employed for this shelxl refinement is uniquely defined
by the following loop, which should always be used as a source of
symmetry information in preference to the above space-group names.
They are only intended as comments.
;
_shelx_estimated_absorpt_t_max 0.604
_shelx_estimated_absorpt_t_min 0.314
_reflns_odcompleteness_completeness 99.94
_reflns_odcompleteness_iscentric 1
_reflns_odcompleteness_theta 66.97
_olex2_refinement_description
;
1. Fixed Uiso
 At 1.2 times of:
  All B(H) groups, All C(H) groups
2.a Ternary CH refined with riding coordinates:
 B1(H1A)
2.b Aromatic/amide H refined with riding coordinates:
 C1(H1), C2(H2), C3(H3), C4(H4), C5(H5), C6(H6), C7(H7), C8(H8), C9(H9),
 C11(H11), C12(H12), C13(H13)
;
_olex2_submission_special_instructions 'No special instructions were received'
_oxdiff_exptl_absorpt_empirical_details
;
Empirical correction (ABSPACK) includes:
- Absorption correction using spherical harmonics
- Frame scaling
;
_oxdiff_exptl_absorpt_empirical_full_max 1.182
_oxdiff_exptl_absorpt_empirical_full_min 0.860

loop_
_space_group_symop_operation_xyz
'x, y, z'
'-x, -y, z+1/2'
'-y+1/2, x+1/2, z+1/4'
'y+1/2, -x+1/2, z+3/4'
'-x+1/2, y+1/2, -z+1/4'
'x+1/2, -y+1/2, -z+3/4'
'y, x, -z'
'-y, -x, -z+1/2'

loop_
_atom_site_label
_atom_site_type_symbol
_atom_site_fract_x
_atom_site_fract_y
_atom_site_fract_z
_atom_site_U_iso_or_equiv
_atom_site_adp_type
_atom_site_occupancy
_atom_site_site_symmetry_order
_atom_site_calc_flag
_atom_site_refinement_flags_posn
_atom_site_refinement_flags_adp
_atom_site_refinement_flags_occupancy
_atom_site_disorder_assembly
_atom_site_disorder_group
Er1 Er 0.39407(3) 0.60593(3) 0.250000 0.02197(12) Uani 1 2 d S T P . .
O1 O 0.1740(4) 0.6719(4) 0.27447(9) 0.0253(7) Uani 1 1 d . . . . .
N1 N 0.4702(5) 0.7714(4) 0.30706(12) 0.0266(9) Uani 1 1 d . . . . .
N2 N 0.5490(5) 0.7293(5) 0.34121(12) 0.0291(9) Uani 1 1 d . . . . .
N3 N 0.6488(4) 0.5495(5) 0.26925(12) 0.0278(8) Uani 1 1 d . . . . .
N4 N 0.6921(5) 0.5311(4) 0.30999(11) 0.0272(8) Uani 1 1 d . . . . .
N5 N 0.3662(4) 0.4706(4) 0.31479(12) 0.0255(9) Uani 1 1 d . . . . .
N6 N 0.4610(5) 0.4740(5) 0.34749(11) 0.0278(8) Uani 1 1 d . . . . .
C1 C 0.4576(5) 0.9131(6) 0.31033(15) 0.0296(10) Uani 1 1 d . . . . .
H1 H 0.407313 0.970305 0.291503 0.036 Uiso 1 1 calc R . . . .
C2 C 0.5298(6) 0.9650(6) 0.34569(15) 0.0325(11) Uani 1 1 d . . . . .
H2 H 0.537926 1.059645 0.354567 0.039 Uiso 1 1 calc R . . . .
C3 C 0.5861(6) 0.8443(5) 0.36441(14) 0.0313(11) Uani 1 1 d . . . . .
H3 H 0.640408 0.842447 0.388882 0.038 Uiso 1 1 calc R . . . .
C4 C 0.7573(5) 0.4990(5) 0.24604(16) 0.0313(10) Uani 1 1 d . . . . .
H4 H 0.757883 0.497716 0.216860 0.038 Uiso 1 1 calc R . . . .
C5 C 0.8684(5) 0.4488(6) 0.27078(15) 0.0309(10) Uani 1 1 d . . . . .
H5 H 0.954464 0.408461 0.261964 0.037 Uiso 1 1 calc R . . . .
C6 C 0.8235(6) 0.4719(6) 0.31114(16) 0.0307(11) Uani 1 1 d . . . . .
H6 H 0.875196 0.450291 0.335276 0.037 Uiso 1 1 calc R . . . .
C7 C 0.2661(5) 0.3747(6) 0.32489(16) 0.0312(10) Uani 1 1 d . . . . .
H7 H 0.187160 0.352052 0.308325 0.037 Uiso 1 1 calc R . . . .
C8 C 0.2963(6) 0.3126(6) 0.36396(15) 0.0352(11) Uani 1 1 d . . . . .
H8 H 0.244390 0.241952 0.377872 0.042 Uiso 1 1 calc R . . . .
C9 C 0.4198(5) 0.3795(5) 0.37715(14) 0.0322(11) Uani 1 1 d . . . . .
H9 H 0.467101 0.362348 0.402355 0.039 Uiso 1 1 calc R . . . .
C10 C 0.1186(6) 0.7934(5) 0.26394(13) 0.0262(9) Uani 1 1 d . . . . .
C11 C -0.0209(5) 0.8287(6) 0.27886(14) 0.0306(10) Uani 1 1 d . . . . .
H11 H -0.063772 0.758907 0.295503 0.037 Uiso 1 1 calc R . . . .
C12 C -0.1025(6) 0.9501(6) 0.27251(16) 0.0355(11) Uani 1 1 d . . . . .
H12 H -0.191734 0.948847 0.285509 0.043 Uiso 1 1 calc R . . . .
C13 C -0.0732(5) 1.0732(5) 0.250000 0.0363(16) Uani 1 2 d S T P . .
H13 H -0.143740 1.143734 0.249998 0.044 Uiso 1 2 calc RS T P . .
B1 B 0.5945(6) 0.5730(6) 0.34735(14) 0.0284(11) Uani 1 1 d . . . . .
H1A H 0.654658 0.561209 0.377567 0.034 Uiso 1 1 calc R . . . .

loop_
_atom_site_aniso_label
_atom_site_aniso_U_11
_atom_site_aniso_U_22
_atom_site_aniso_U_33
_atom_site_aniso_U_23
_atom_site_aniso_U_13
_atom_site_aniso_U_12
Er1 0.02273(14) 0.02273(14) 0.02045(16) 0.00031(11) 0.00031(11) 0.00224(15)
O1 0.0255(16) 0.0256(16) 0.0248(15) -0.0002(13) 0.0056(13) 0.0063(15)
N1 0.031(2) 0.024(2) 0.0246(17) 0.0001(16) -0.0007(16) 0.0002(17)
N2 0.032(2) 0.032(2) 0.0240(18) 0.0006(16) -0.0035(16) -0.0008(18)
N3 0.029(2) 0.031(2) 0.0236(16) 0.0008(16) -0.0003(15) 0.0001(17)
N4 0.028(2) 0.028(2) 0.0258(17) 0.0006(16) -0.0044(16) 0.0032(17)
N5 0.028(2) 0.0244(19) 0.0242(18) -0.0002(15) 0.0001(15) 0.0044(16)
N6 0.032(2) 0.026(2) 0.0257(17) -0.0001(16) -0.0007(17) 0.0044(16)
C1 0.031(2) 0.030(3) 0.027(2) -0.001(2) 0.0003(19) 0.003(2)
C2 0.040(3) 0.029(3) 0.028(2) -0.007(2) 0.003(2) -0.004(2)
C3 0.037(3) 0.034(3) 0.0236(19) -0.0056(18) -0.003(2) -0.003(2)
C4 0.029(2) 0.035(3) 0.031(2) 0.000(2) 0.003(2) 0.0016(19)
C5 0.026(3) 0.028(2) 0.039(2) 0.003(2) -0.002(2) 0.0047(19)
C6 0.029(3) 0.029(3) 0.034(2) 0.006(2) -0.005(2) 0.003(2)
C7 0.027(2) 0.031(3) 0.036(2) 0.005(2) 0.0022(19) 0.000(2)
C8 0.034(3) 0.035(3) 0.036(2) 0.009(2) 0.008(2) 0.002(2)
C9 0.042(3) 0.032(3) 0.0233(19) 0.0072(19) 0.0052(19) 0.009(2)
C10 0.028(2) 0.026(2) 0.0244(19) -0.0035(17) -0.0012(18) 0.006(2)
C11 0.028(3) 0.036(3) 0.028(2) -0.003(2) 0.0021(19) 0.004(2)
C12 0.030(2) 0.037(3) 0.040(3) -0.006(2) 0.001(2) 0.007(3)
C13 0.033(2) 0.033(2) 0.042(3) -0.006(2) -0.006(2) 0.014(3)
B1 0.034(3) 0.031(3) 0.0205(19) -0.0022(19) 0.000(2) 0.004(2)

loop_
_atom_type_symbol
_atom_type_description
_atom_type_scat_dispersion_real
_atom_type_scat_dispersion_imag
_atom_type_scat_source
C C 0.0181 0.0091 'International Tables Vol C Tables 4.2.6.8 and 6.1.1.4'
H H 0.0000 0.0000 'International Tables Vol C Tables 4.2.6.8 and 6.1.1.4'
B B 0.0090 0.0039 'International Tables Vol C Tables 4.2.6.8 and 6.1.1.4'
N N 0.0311 0.0180 'International Tables Vol C Tables 4.2.6.8 and 6.1.1.4'
O O 0.0492 0.0322 'International Tables Vol C Tables 4.2.6.8 and 6.1.1.4'
Er Er -9.4367 3.9380 'International Tables Vol C Tables 4.2.6.8 and 6.1.1.4'

loop_
_exptl_crystal_face_index_h
_exptl_crystal_face_index_k
_exptl_crystal_face_index_l
_exptl_crystal_face_perp_dist
2 1 -1 0.0799
-1 -1 1 0.0342
0 0 -1 0.0925
1 2 2 0.0342
-1 -2 1 0.0306
1 -1 -2 0.0848
-1 2 1 0.0636
-1 2 -1 0.0680
0 -1 2 0.0826
-2 1 -2 0.0867
-1 -1 2 0.0487
-2 -1 2 0.0421
2 2 -1 0.0505
0 1 2 0.0476
0 1 1 0.0435
0 -1 -1 0.0665
0 -1 0 0.0599
-1 0 2 0.0545

loop_
_geom_angle_atom_site_label_1
_geom_angle_atom_site_label_2
_geom_angle_atom_site_label_3
_geom_angle
_geom_angle_site_symmetry_1
_geom_angle_site_symmetry_3
_geom_angle_publ_flag
O1 Er1 O1 68.37(17) 8_665 . ?
O1 Er1 N1 80.77(13) . . ?
O1 Er1 N1 76.63(12) . 8_665 ?
O1 Er1 N1 76.63(12) 8_665 . ?
O1 Er1 N1 80.77(13) 8_665 8_665 ?
O1 Er1 N3 145.60(12) 8_665 8_665 ?
O1 Er1 N3 145.60(12) . . ?
O1 Er1 N3 121.85(14) 8_665 . ?
O1 Er1 N3 121.85(14) . 8_665 ?
O1 Er1 N5 136.74(12) 8_665 . ?
O1 Er1 N5 136.74(12) . 8_665 ?
O1 Er1 N5 75.73(12) . . ?
O1 Er1 N5 75.73(12) 8_665 8_665 ?
N1 Er1 N1 152.62(19) . 8_665 ?
N1 Er1 N3 134.90(13) 8_665 . ?
N1 Er1 N3 71.41(13) . . ?
N1 Er1 N3 134.90(13) . 8_665 ?
N1 Er1 N3 71.41(13) 8_665 8_665 ?
N3 Er1 N3 70.29(19) 8_665 . ?
N5 Er1 N1 113.92(13) . 8_665 ?
N5 Er1 N1 74.47(13) 8_665 8_665 ?
N5 Er1 N1 113.92(13) 8_665 . ?
N5 Er1 N1 74.47(13) . . ?
N5 Er1 N3 74.85(13) 8_665 . ?
N5 Er1 N3 77.59(13) 8_665 8_665 ?
N5 Er1 N3 74.85(13) . 8_665 ?
N5 Er1 N3 77.59(13) . . ?
N5 Er1 N5 146.14(19) 8_665 . ?
C10 O1 Er1 120.6(3) . . ?
N2 N1 Er1 123.7(3) . . ?
C1 N1 Er1 130.4(3) . . ?
C1 N1 N2 105.7(4) . . ?
N1 N2 B1 121.5(4) . . ?
C3 N2 N1 110.2(4) . . ?
C3 N2 B1 128.1(4) . . ?
N4 N3 Er1 122.5(3) . . ?
C4 N3 Er1 130.9(3) . . ?
C4 N3 N4 104.9(4) . . ?
N3 N4 B1 121.6(4) . . ?
C6 N4 N3 110.2(4) . . ?
C6 N4 B1 128.2(4) . . ?
N6 N5 Er1 124.4(3) . . ?
C7 N5 Er1 128.9(3) . . ?
C7 N5 N6 106.5(4) . . ?
N5 N6 B1 122.1(4) . . ?
C9 N6 N5 109.6(4) . . ?
C9 N6 B1 128.3(4) . . ?
N1 C1 C2 111.4(5) . . ?
C3 C2 C1 104.4(5) . . ?
N2 C3 C2 108.4(4) . . ?
N3 C4 C5 111.7(4) . . ?
C6 C5 C4 104.7(5) . . ?
N4 C6 C5 108.5(4) . . ?
N5 C7 C8 110.5(5) . . ?
C9 C8 C7 104.6(4) . . ?
N6 C9 C8 108.7(4) . . ?
O1 C10 C10 115.2(3) . 8_665 ?
O1 C10 C11 118.8(4) . . ?
C11 C10 C10 125.9(3) . 8_665 ?
C12 C11 C10 130.2(5) . . ?
C11 C12 C13 130.5(5) . . ?
C12 C13 C12 126.7(7) 8_665 . ?
N2 B1 N4 107.7(4) . . ?
N2 B1 N6 110.2(4) . . ?
N4 B1 N6 108.9(4) . . ?

loop_
_geom_bond_atom_site_label_1
_geom_bond_atom_site_label_2
_geom_bond_distance
_geom_bond_site_symmetry_2
_geom_bond_publ_flag
Er1 O1 2.280(3) 8_665 ?
Er1 O1 2.280(3) . ?
Er1 N1 2.489(4) 8_665 ?
Er1 N1 2.489(4) . ?
Er1 N3 2.510(4) 8_665 ?
Er1 N3 2.510(4) . ?
Er1 N5 2.434(4) 8_665 ?
Er1 N5 2.434(4) . ?
O1 C10 1.290(6) . ?
N1 N2 1.371(5) . ?
N1 C1 1.331(7) . ?
N2 C3 1.348(6) . ?
N2 B1 1.531(7) . ?
N3 N4 1.371(5) . ?
N3 C4 1.339(6) . ?
N4 C6 1.344(7) . ?
N4 B1 1.549(6) . ?
N5 N6 1.367(6) . ?
N5 C7 1.332(6) . ?
N6 C9 1.348(6) . ?
N6 B1 1.550(7) . ?
C1 C2 1.399(7) . ?
C2 C3 1.378(8) . ?
C4 C5 1.383(7) . ?
C5 C6 1.370(7) . ?
C7 C8 1.402(7) . ?
C8 C9 1.376(8) . ?
C10 C10 1.461(10) 8_665 ?
C10 C11 1.424(7) . ?
C11 C12 1.379(8) . ?
C12 C13 1.381(6) . ?

loop_
_exptl_oxdiff_crystal_face_indexfrac_h
_exptl_oxdiff_crystal_face_indexfrac_k
_exptl_oxdiff_crystal_face_indexfrac_l
_exptl_oxdiff_crystal_face_x
_exptl_oxdiff_crystal_face_y
_exptl_oxdiff_crystal_face_z
2.0006 0.9991 -0.9995 0.2328 -0.1086 -0.2699
-1.0004 -0.9993 1.0003 -0.1133 0.0117 0.2096
-0.0003 -0.0000 -1.0004 -0.0325 -0.0230 -0.0275
1.0018 1.9988 2.0001 0.2371 0.1656 -0.2489
-1.0010 -1.9987 1.0011 -0.1396 -0.0966 0.3313
0.9991 -0.9997 -1.9993 0.0282 -0.2512 0.0064
-0.9988 1.9992 0.9981 -0.0343 0.3365 -0.1556
-0.9993 1.9992 -1.0026 -0.0993 0.2905 -0.2105
-0.0000 -0.9995 2.0015 0.0387 -0.0623 0.1767
-2.0002 0.9999 -2.0031 -0.2776 0.2561 -0.0559
-1.0002 -0.9993 2.0007 -0.0808 0.0347 0.2370
-2.0003 -0.9991 1.9999 -0.2003 0.1316 0.2974
2.0011 1.9985 -1.0003 0.2591 -0.0003 -0.3916
0.0011 0.9995 2.0000 0.0913 0.1543 -0.0668
0.0008 0.9995 0.9997 0.0588 0.1313 -0.0942
-0.0008 -0.9995 -0.9997 -0.0588 -0.1313 0.0942
-0.0006 -0.9995 0.0007 -0.0263 -0.1083 0.1217
-0.9996 0.0002 2.0000 -0.0545 0.1429 0.1153
